data_7221493
loop_
_publ_author_name
'Liang Ying'
'Cardoso-Gil, R.'
'Schnelle, W.'
'Grin', Yu.'
'Zhao Jingtai'
'Schmidt, M.'

_publ_section_title
;
 Chemical bonding and physical properties of Yb5 Bi3
;
_journal_name_full
;
Zeitschrift fuer Naturforschung, Teil B. Anorganische Chemie, Organische 
Chemie (42,1987-)
;
_journal_page_first 935
_journal_page_last 940
_journal_volume 62
_journal_year 2007
_chemical_formula_sum 'Bi3 Yb5'
_chemical_name_systematic 'Yb5 Bi3'
_space_group_IT_number 62
_symmetry_space_group_name_Hall '-P 2ac 2n'
_symmetry_space_group_name_H-M 'P n m a'
_cell_angle_alpha 90
_cell_angle_beta 90
_cell_angle_gamma 90
_cell_formula_units_Z 4
_cell_length_a 12.6375
_cell_length_b 9.7243
_cell_length_c 8.4117
_cell_volume 1033.721
_citation_journal_id_ASTM ZNBSEN
_cod_data_source_file LiangYing_ZNBSEN_2007_1367.cif
_cod_data_source_block Bi3Yb5
_cod_database_code 7221493

loop_
_symmetry_equiv_pos_as_xyz
x,y,z
-x+1/2,-y,z+1/2
x+1/2,-y+1/2,-z+1/2
-x,y+1/2,-z
-x,-y,-z
x-1/2,y,-z-1/2
-x-1/2,y-1/2,z-1/2
x,-y-1/2,z

loop_
_atom_site_label
_atom_site_type_symbol
_atom_site_fract_x
_atom_site_fract_y
_atom_site_fract_z
_atom_site_occupancy
_atom_site_U_iso_or_equiv
Yb1 Yb 0.07387 0.04409 0.19517 1 0.0
Bi2 Bi 0.48305 0.25 0.57948 1 0.0
Yb3 Yb 0.22999 0.25 0.81864 1 0.0
Yb1 Yb 0.2886 0.25 0.34877 1 0.0
Bi1 Bi 0.32877 0.01385 0.06705 1 0.0
Yb2 Yb 0.0056 0.25 0.53446 1 0.0
